data_2213577
loop_
_publ_author_name
'Hai-Feng Liu'
'Xiao-Qing Wu'
'Yan-Bing Duan'
'Min Ji'

_publ_section_title
;
 Cyclobuxophyllinine M, an alkaloid from <i>Buxus microphylla</i>
;
_journal_coeditor_code SK3099
_journal_issue 5
_journal_name_full 'Acta Crystallographica Section E'
_journal_page_first o2194
_journal_page_last o2195
_journal_paper_doi 10.1107/S160053680701495X
_journal_volume 63
_journal_year 2007
_chemical_formula_iupac 'C25 H39 N O'
_chemical_formula_moiety 'C25 H39 N O'
_chemical_formula_sum 'C25 H39 N O'
_chemical_formula_weight 369.57
_chemical_melting_point 434.5(5)
_chemical_name_common 'Cyclobuxophyllinine M'
_chemical_name_systematic
;
17-ethylidene-4,4,13,14-tetramethyl-3-
methylaminododecahydrocyclopropa[9,10]cyclopenta[<i>a</i>]phenanthren-16-one
;
_space_group_IT_number 19
_symmetry_cell_setting orthorhombic
_symmetry_space_group_name_Hall 'P 2ac 2ab'
_symmetry_space_group_name_H-M 'P 21 21 21'
_atom_sites_solution_hydrogens geom
_atom_sites_solution_primary direct
_atom_sites_solution_secondary difmap
_audit_creation_method SHELXL-97
_cell_angle_alpha 90.00
_cell_angle_beta 90.00
_cell_angle_gamma 90.00
_cell_formula_units_Z 4
_cell_length_a 7.1102(13)
_cell_length_b 11.054(2)
_cell_length_c 27.294(5)
_cell_measurement_reflns_used 7398
_cell_measurement_temperature 193(2)
_cell_measurement_theta_max 25.3
_cell_measurement_theta_min 3.2
_cell_volume 2145.2(7)
_computing_cell_refinement CrystalClear
_computing_data_collection 'CrystalClear (Rigaku, 2000)'
_computing_data_reduction 'CrystalStructure (Rigaku, 2000)'
_computing_molecular_graphics 'SHELXTL (Siemens, 1994)'
_computing_publication_material 'SHELXTL and PLATON (Spek, 2003)'
_computing_structure_refinement 'SHELXL97 (Sheldrick, 1997)'
_computing_structure_solution 'SHELXS97 (Sheldrick, 1997)'
_diffrn_ambient_temperature 193(2)
_diffrn_detector_area_resol_mean 7.31
_diffrn_measured_fraction_theta_full 0.995
_diffrn_measured_fraction_theta_max 0.995
_diffrn_measurement_device_type 'Rigaku Mercury'
_diffrn_measurement_method \w
_diffrn_radiation_monochromator graphite
_diffrn_radiation_source 'fine-focus sealed tube'
_diffrn_radiation_type MoK\a
_diffrn_radiation_wavelength 0.71070
_diffrn_reflns_av_R_equivalents 0.0612
_diffrn_reflns_av_sigmaI/netI 0.0343
_diffrn_reflns_limit_h_max 8
_diffrn_reflns_limit_h_min -8
_diffrn_reflns_limit_k_max 13
_diffrn_reflns_limit_k_min -13
_diffrn_reflns_limit_l_max 32
_diffrn_reflns_limit_l_min -32
_diffrn_reflns_number 20717
_diffrn_reflns_theta_full 25.35
_diffrn_reflns_theta_max 25.35
_diffrn_reflns_theta_min 3.23
_exptl_absorpt_coefficient_mu 0.068
_exptl_absorpt_correction_T_max 0.987
_exptl_absorpt_correction_T_min 0.776
_exptl_absorpt_correction_type multi-scan
_exptl_absorpt_process_details '(Jacobson, 1998)'
_exptl_crystal_colour colorless
_exptl_crystal_density_diffrn 1.144
_exptl_crystal_density_method 'not measured'
_exptl_crystal_description block
_exptl_crystal_F_000 816
_exptl_crystal_size_max 0.42
_exptl_crystal_size_mid 0.40
_exptl_crystal_size_min 0.20
_refine_diff_density_max 0.162
_refine_diff_density_min -0.184
_refine_ls_extinction_method none
_refine_ls_goodness_of_fit_ref 1.010
_refine_ls_hydrogen_treatment mixed
_refine_ls_matrix_type full
_refine_ls_number_parameters 255
_refine_ls_number_reflns 2269
_refine_ls_number_restraints 0
_refine_ls_restrained_S_all 1.010
_refine_ls_R_factor_all 0.0640
_refine_ls_R_factor_gt 0.0581
_refine_ls_shift/su_max 0.000
_refine_ls_shift/su_mean 0.000
_refine_ls_structure_factor_coef Fsqd
_refine_ls_weighting_details 'calc w=1/[\s^2^(Fo^2^)+(0.0376P)^2^+1.5605P] where P=(Fo^2^+2Fc^2^)/3'
_refine_ls_weighting_scheme calc
_refine_ls_wR_factor_gt 0.1156
_refine_ls_wR_factor_ref 0.1187
_reflns_number_gt 2128
_reflns_number_total 2269
_reflns_threshold_expression I>2\s(I)
_cod_data_source_file sk3099.cif
_cod_data_source_block I
_cod_depositor_comments
;
The following automatic conversions were performed:

'_chemical_melting_point' value '434-435' was changed to '434.5(5)' -
the average value was taken and precision was estimated.

Automatic conversion script
Id: cif_fix_values 1646 2011-03-28 12:23:43Z adriana 

The following automatic conversions were performed:

'_chemical_melting_point' value '434-435' was changed to '434.5(5)' -
the average value was taken and precision was estimated.

Automatic conversion script
Id: cif_fix_values 1715 2011-07-08 13:25:40Z adriana 
;
_cod_database_code 2213577
_cod_database_fobs_code 2213577

loop_
_symmetry_equiv_pos_as_xyz
'x, y, z'
'x+1/2, -y+1/2, -z'
'-x, y+1/2, -z+1/2'
'-x+1/2, -y, z+1/2'

loop_
_atom_site_type_symbol
_atom_site_label
_atom_site_fract_x
_atom_site_fract_y
_atom_site_fract_z
_atom_site_U_iso_or_equiv
_atom_site_adp_type
_atom_site_calc_flag
_atom_site_refinement_flags
_atom_site_occupancy
O O1 0.1216(4) 0.8705(3) 0.19647(9) 0.0588(8) Uani d . 1
N N1 0.2315(5) 0.4117(3) 0.57886(12) 0.0497(8) Uani d . 1
H H1 0.237(6) 0.330(4) 0.5684(15) 0.070(14) Uiso d . 1
C C1 0.1742(5) 0.8049(3) 0.22956(13) 0.0406(8) Uani d . 1
C C2 0.3553(5) 0.7369(3) 0.23114(12) 0.0346(8) Uani d . 1
C C3 0.3517(5) 0.6595(3) 0.27698(11) 0.0326(7) Uani d . 1
C C4 0.2219(4) 0.7348(3) 0.31148(11) 0.0315(7) Uani d . 1
C C5 0.0675(5) 0.7792(3) 0.27645(12) 0.0393(8) Uani d . 1
H H5A -0.0294 0.7162 0.2713 0.047 Uiso calc R 1
H H5B 0.0063 0.8534 0.2891 0.047 Uiso calc R 1
C C6 0.1516(4) 0.6556(3) 0.35382(11) 0.0305(7) Uani d . 1
H H6 0.0654 0.5945 0.3388 0.037 Uiso calc R 1
C C7 0.3132(4) 0.5831(3) 0.37769(11) 0.0301(7) Uani d . 1
C C8 0.5143(5) 0.6056(3) 0.35858(12) 0.0384(8) Uani d . 1
H H8A 0.5901 0.5326 0.3657 0.046 Uiso calc R 1
H H8B 0.5690 0.6729 0.3778 0.046 Uiso calc R 1
C C9 0.5392(5) 0.6362(3) 0.30324(12) 0.0388(8) Uani d . 1
H H9A 0.6197 0.7088 0.3001 0.047 Uiso calc R 1
H H9B 0.6046 0.5682 0.2869 0.047 Uiso calc R 1
C C10 0.2612(5) 0.4550(3) 0.39277(12) 0.0361(8) Uani d . 1
H H10A 0.1299 0.4285 0.3873 0.043 Uiso calc R 1
H H10B 0.3571 0.3911 0.3883 0.043 Uiso calc R 1
C C11 0.2961(5) 0.5491(3) 0.43197(11) 0.0320(7) Uani d . 1
C C12 0.1343(4) 0.5987(3) 0.46305(11) 0.0297(7) Uani d . 1
H H12 0.1847 0.6743 0.4783 0.036 Uiso calc R 1
C C13 -0.0321(5) 0.6394(3) 0.43223(11) 0.0342(8) Uani d . 1
H H13A -0.1246 0.6817 0.4532 0.041 Uiso calc R 1
H H13B -0.0946 0.5680 0.4176 0.041 Uiso calc R 1
C C14 0.0344(5) 0.7243(3) 0.39165(11) 0.0341(8) Uani d . 1
H H14A 0.1108 0.7901 0.4061 0.041 Uiso calc R 1
H H14B -0.0760 0.7612 0.3754 0.041 Uiso calc R 1
C C15 0.4712(5) 0.5335(3) 0.46266(13) 0.0388(8) Uani d . 1
H H15A 0.5129 0.6131 0.4752 0.047 Uiso calc R 1
H H15B 0.5735 0.4994 0.4423 0.047 Uiso calc R 1
C C16 0.4300(5) 0.4491(3) 0.50527(13) 0.0421(9) Uani d . 1
H H16A 0.5440 0.4421 0.5259 0.051 Uiso calc R 1
H H16B 0.4007 0.3676 0.4923 0.051 Uiso calc R 1
C C17 0.2664(5) 0.4919(3) 0.53701(12) 0.0358(8) Uani d . 1
H H17 0.3044 0.5719 0.5509 0.043 Uiso calc R 1
C C18 0.0854(5) 0.5144(3) 0.50687(12) 0.0337(8) Uani d . 1
C C19 0.4766(5) 0.7474(3) 0.19422(13) 0.0390(8) Uani d . 1
H H19 0.4413 0.8029 0.1693 0.047 Uiso calc R 1
C C20 0.6601(6) 0.6847(4) 0.18633(14) 0.0496(10) Uani d . 1
H H20A 0.6796 0.6248 0.2123 0.074 Uiso calc R 1
H H20B 0.7623 0.7442 0.1871 0.074 Uiso calc R 1
H H20C 0.6589 0.6440 0.1544 0.074 Uiso calc R 1
C C21 0.2637(5) 0.5362(3) 0.26292(12) 0.0412(9) Uani d . 1
H H21A 0.3396 0.4981 0.2372 0.062 Uiso calc R 1
H H21B 0.1354 0.5490 0.2508 0.062 Uiso calc R 1
H H21C 0.2602 0.4836 0.2918 0.062 Uiso calc R 1
C C22 0.3253(6) 0.8493(3) 0.32973(12) 0.0413(9) Uani d . 1
H H22A 0.2346 0.9047 0.3448 0.062 Uiso calc R 1
H H22B 0.3865 0.8895 0.3020 0.062 Uiso calc R 1
H H22C 0.4205 0.8262 0.3540 0.062 Uiso calc R 1
C C23 0.0001(5) 0.3929(3) 0.49034(14) 0.0425(9) Uani d . 1
H H23A -0.1106 0.4081 0.4698 0.064 Uiso calc R 1
H H23B -0.0371 0.3458 0.5192 0.064 Uiso calc R 1
H H23C 0.0936 0.3474 0.4715 0.064 Uiso calc R 1
C C24 -0.0572(5) 0.5778(3) 0.54015(12) 0.0431(9) Uani d . 1
H H24A -0.1772 0.5862 0.5228 0.065 Uiso calc R 1
H H24B -0.0097 0.6580 0.5490 0.065 Uiso calc R 1
H H24C -0.0759 0.5296 0.5699 0.065 Uiso calc R 1
C C25 0.3646(8) 0.4276(5) 0.61868(15) 0.0851(17) Uani d . 1
H H25A 0.3418 0.5055 0.6347 0.128 Uiso calc R 1
H H25B 0.4930 0.4259 0.6057 0.128 Uiso calc R 1
H H25C 0.3489 0.3621 0.6425 0.128 Uiso calc R 1

loop_
_atom_site_aniso_label
_atom_site_aniso_U_11
_atom_site_aniso_U_22
_atom_site_aniso_U_33
_atom_site_aniso_U_12
_atom_site_aniso_U_13
_atom_site_aniso_U_23
O1 0.0522(16) 0.0773(19) 0.0468(15) 0.0143(16) 0.0053(14) 0.0236(15)
N1 0.0510(19) 0.053(2) 0.0450(18) -0.0064(18) -0.0010(16) 0.0211(17)
C1 0.0381(19) 0.046(2) 0.0381(18) -0.0004(18) -0.0020(17) 0.0038(17)
C2 0.0354(18) 0.0361(18) 0.0322(16) -0.0060(16) 0.0013(15) -0.0030(15)
C3 0.0301(16) 0.0344(17) 0.0332(17) 0.0005(16) 0.0027(15) -0.0008(15)
C4 0.0285(17) 0.0359(17) 0.0301(16) -0.0008(15) 0.0009(14) 0.0001(14)
C5 0.0343(18) 0.049(2) 0.0345(18) 0.0061(17) 0.0024(15) 0.0044(16)
C6 0.0270(16) 0.0349(18) 0.0296(16) 0.0000(15) -0.0009(14) -0.0001(14)
C7 0.0250(16) 0.0344(17) 0.0308(16) 0.0032(15) 0.0023(14) 0.0004(14)
C8 0.0279(17) 0.051(2) 0.0362(19) -0.0004(17) 0.0016(15) 0.0061(16)
C9 0.0309(17) 0.048(2) 0.0371(18) 0.0035(18) 0.0051(16) -0.0005(17)
C10 0.0329(18) 0.0342(18) 0.0411(19) 0.0065(16) 0.0092(16) -0.0029(15)
C11 0.0292(17) 0.0353(17) 0.0317(17) 0.0007(15) 0.0012(14) 0.0016(14)
C12 0.0270(16) 0.0303(16) 0.0317(16) -0.0013(15) 0.0029(14) -0.0020(14)
C13 0.0265(16) 0.0423(18) 0.0339(17) 0.0049(16) 0.0050(14) 0.0007(15)
C14 0.0294(17) 0.0392(18) 0.0337(17) 0.0067(17) 0.0038(15) 0.0018(15)
C15 0.0313(18) 0.047(2) 0.0381(19) 0.0024(17) 0.0011(16) 0.0095(16)
C16 0.0351(19) 0.045(2) 0.046(2) 0.0025(17) -0.0017(17) 0.0158(18)
C17 0.0367(19) 0.0375(18) 0.0331(18) -0.0043(16) -0.0018(16) 0.0066(15)
C18 0.0364(19) 0.0290(17) 0.0356(18) -0.0018(15) 0.0036(15) 0.0017(14)
C19 0.0404(19) 0.0393(19) 0.0371(18) -0.0026(18) 0.0024(17) 0.0036(16)
C20 0.052(2) 0.048(2) 0.048(2) 0.002(2) 0.016(2) 0.0036(18)
C21 0.051(2) 0.0358(19) 0.0371(19) -0.0046(18) 0.0101(18) -0.0074(15)
C22 0.046(2) 0.0395(19) 0.0382(18) -0.0059(19) 0.0058(17) -0.0013(16)
C23 0.043(2) 0.0331(18) 0.052(2) -0.0083(17) 0.0044(18) 0.0013(16)
C24 0.048(2) 0.045(2) 0.0358(19) 0.0030(19) 0.0088(17) 0.0020(17)
C25 0.087(4) 0.117(4) 0.051(3) -0.029(4) -0.017(3) 0.041(3)

loop_
_atom_type_symbol
_atom_type_description
_atom_type_scat_dispersion_real
_atom_type_scat_dispersion_imag
_atom_type_scat_source
C C 0.0033 0.0000 'International Tables Vol C Tables 4.2.6.8 and 6.1.1.4'
H H 0.0000 0.0000 'International Tables Vol C Tables 4.2.6.8 and 6.1.1.4'
N N 0.0061 0.0000 'International Tables Vol C Tables 4.2.6.8 and 6.1.1.4'
O O 0.0106 0.0000 'International Tables Vol C Tables 4.2.6.8 and 6.1.1.4'

loop_
_geom_angle_atom_site_label_1
_geom_angle_atom_site_label_2
_geom_angle_atom_site_label_3
_geom_angle
C25 N1 C17 113.5(3)
C25 N1 H1 108(3)
C17 N1 H1 110(3)
O1 C1 C2 125.9(3)
O1 C1 C5 125.7(3)
C2 C1 C5 108.3(3)
C19 C2 C1 119.6(3)
C19 C2 C3 133.2(3)
C1 C2 C3 107.1(3)
C2 C3 C9 117.7(3)
C2 C3 C21 107.4(3)
C9 C3 C21 108.6(3)
C2 C3 C4 102.0(2)
C9 C3 C4 108.8(3)
C21 C3 C4 112.4(3)
C6 C4 C5 114.7(3)
C6 C4 C22 112.3(3)
C5 C4 C22 106.2(3)
C6 C4 C3 110.1(3)
C5 C4 C3 102.6(3)
C22 C4 C3 110.5(3)
C1 C5 C4 103.1(3)
C1 C5 H5A 111.1
C4 C5 H5A 111.1
C1 C5 H5B 111.1
C4 C5 H5B 111.1
H5A C5 H5B 109.1
C14 C6 C4 113.8(3)
C14 C6 C7 112.2(3)
C4 C6 C7 111.8(3)
C14 C6 H6 106.1
C4 C6 H6 106.1
C7 C6 H6 106.1
C10 C7 C11 59.4(2)
C10 C7 C8 117.9(3)
C11 C7 C8 116.1(3)
C10 C7 C6 114.6(3)
C11 C7 C6 118.4(3)
C8 C7 C6 117.6(3)
C7 C8 C9 117.9(3)
C7 C8 H8A 107.8
C9 C8 H8A 107.8
C7 C8 H8B 107.8
C9 C8 H8B 107.8
H8A C8 H8B 107.2
C3 C9 C8 113.0(3)
C3 C9 H9A 109.0
C8 C9 H9A 109.0
C3 C9 H9B 109.0
C8 C9 H9B 109.0
H9A C9 H9B 107.8
C11 C10 C7 60.8(2)
C11 C10 H10A 117.7
C7 C10 H10A 117.7
C11 C10 H10B 117.7
C7 C10 H10B 117.7
H10A C10 H10B 114.8
C15 C11 C10 116.7(3)
C15 C11 C12 110.7(3)
C10 C11 C12 121.0(3)
C15 C11 C7 119.9(3)
C10 C11 C7 59.9(2)
C12 C11 C7 120.5(3)
C13 C12 C11 112.6(3)
C13 C12 C18 115.4(3)
C11 C12 C18 112.3(3)
C13 C12 H12 105.1
C11 C12 H12 105.1
C18 C12 H12 105.1
C12 C13 C14 110.0(3)
C12 C13 H13A 109.7
C14 C13 H13A 109.7
C12 C13 H13B 109.7
C14 C13 H13B 109.7
H13A C13 H13B 108.2
C13 C14 C6 110.7(3)
C13 C14 H14A 109.5
C6 C14 H14A 109.5
C13 C14 H14B 109.5
C6 C14 H14B 109.5
H14A C14 H14B 108.1
C11 C15 C16 109.6(3)
C11 C15 H15A 109.7
C16 C15 H15A 109.7
C11 C15 H15B 109.7
C16 C15 H15B 109.7
H15A C15 H15B 108.2
C15 C16 C17 113.0(3)
C15 C16 H16A 109.0
C17 C16 H16A 109.0
C15 C16 H16B 109.0
C17 C16 H16B 109.0
H16A C16 H16B 107.8
N1 C17 C16 112.6(3)
N1 C17 C18 111.7(3)
C16 C17 C18 112.5(3)
N1 C17 H17 106.5
C16 C17 H17 106.5
C18 C17 H17 106.5
C24 C18 C23 108.2(3)
C24 C18 C17 108.0(3)
C23 C18 C17 110.0(3)
C24 C18 C12 109.3(3)
C23 C18 C12 112.6(3)
C17 C18 C12 108.6(3)
C2 C19 C20 129.4(3)
C2 C19 H19 115.3
C20 C19 H19 115.3
C19 C20 H20A 109.5
C19 C20 H20B 109.5
H20A C20 H20B 109.5
C19 C20 H20C 109.5
H20A C20 H20C 109.5
H20B C20 H20C 109.5
C3 C21 H21A 109.5
C3 C21 H21B 109.5
H21A C21 H21B 109.5
C3 C21 H21C 109.5
H21A C21 H21C 109.5
H21B C21 H21C 109.5
C4 C22 H22A 109.5
C4 C22 H22B 109.5
H22A C22 H22B 109.5
C4 C22 H22C 109.5
H22A C22 H22C 109.5
H22B C22 H22C 109.5
C18 C23 H23A 109.5
C18 C23 H23B 109.5
H23A C23 H23B 109.5
C18 C23 H23C 109.5
H23A C23 H23C 109.5
H23B C23 H23C 109.5
C18 C24 H24A 109.5
C18 C24 H24B 109.5
H24A C24 H24B 109.5
C18 C24 H24C 109.5
H24A C24 H24C 109.5
H24B C24 H24C 109.5
N1 C25 H25A 109.5
N1 C25 H25B 109.5
H25A C25 H25B 109.5
N1 C25 H25C 109.5
H25A C25 H25C 109.5
H25B C25 H25C 109.5

loop_
_geom_bond_atom_site_label_1
_geom_bond_atom_site_label_2
_geom_bond_distance
O1 C1 1.217(4)
N1 C25 1.452(5)
N1 C17 1.467(4)
N1 H1 0.95(4)
C1 C2 1.491(5)
C1 C5 1.515(5)
C2 C19 1.332(5)
C2 C3 1.516(5)
C3 C9 1.536(5)
C3 C21 1.548(4)
C3 C4 1.559(4)
C4 C6 1.534(4)
C4 C5 1.537(4)
C4 C22 1.545(5)
C5 H5A 0.9900
C5 H5B 0.9900
C6 C14 1.529(4)
C6 C7 1.545(4)
C6 H6 1.0000
C7 C10 1.520(5)
C7 C11 1.533(4)
C7 C8 1.543(4)
C8 C9 1.558(4)
C8 H8A 0.9900
C8 H8B 0.9900
C9 H9A 0.9900
C9 H9B 0.9900
C10 C11 1.512(5)
C10 H10A 0.9900
C10 H10B 0.9900
C11 C15 1.511(5)
C11 C12 1.530(4)
C12 C13 1.520(4)
C12 C18 1.556(4)
C12 H12 1.0000
C13 C14 1.526(4)
C13 H13A 0.9900
C13 H13B 0.9900
C14 H14A 0.9900
C14 H14B 0.9900
C15 C16 1.520(4)
C15 H15A 0.9900
C15 H15B 0.9900
C16 C17 1.525(5)
C16 H16A 0.9900
C16 H16B 0.9900
C17 C18 1.548(5)
C17 H17 1.0000
C18 C24 1.531(5)
C18 C23 1.541(4)
C19 C20 1.493(5)
C19 H19 0.9500
C20 H20A 0.9800
C20 H20B 0.9800
C20 H20C 0.9800
C21 H21A 0.9800
C21 H21B 0.9800
C21 H21C 0.9800
C22 H22A 0.9800
C22 H22B 0.9800
C22 H22C 0.9800
C23 H23A 0.9800
C23 H23B 0.9800
C23 H23C 0.9800
C24 H24A 0.9800
C24 H24B 0.9800
C24 H24C 0.9800
C25 H25A 0.9800
C25 H25B 0.9800
C25 H25C 0.9800

loop_
_geom_torsion_atom_site_label_1
_geom_torsion_atom_site_label_2
_geom_torsion_atom_site_label_3
_geom_torsion_atom_site_label_4
_geom_torsion
O1 C1 C2 C19 1.1(5)
C5 C1 C2 C19 -178.3(3)
O1 C1 C2 C3 -175.1(4)
C5 C1 C2 C3 5.4(4)
C19 C2 C3 C9 37.2(5)
C1 C2 C3 C9 -147.2(3)
C19 C2 C3 C21 -85.6(5)
C1 C2 C3 C21 90.0(3)
C19 C2 C3 C4 156.1(4)
C1 C2 C3 C4 -28.3(3)
C2 C3 C4 C6 163.0(3)
C9 C3 C4 C6 -72.0(3)
C21 C3 C4 C6 48.3(4)
C2 C3 C4 C5 40.4(3)
C9 C3 C4 C5 165.5(3)
C21 C3 C4 C5 -74.3(3)
C2 C3 C4 C22 -72.4(3)
C9 C3 C4 C22 52.6(3)
C21 C3 C4 C22 172.9(3)
O1 C1 C5 C4 -159.2(4)
C2 C1 C5 C4 20.3(4)
C6 C4 C5 C1 -156.6(3)
C22 C4 C5 C1 78.7(3)
C3 C4 C5 C1 -37.3(3)
C5 C4 C6 C14 -69.1(4)
C22 C4 C6 C14 52.3(4)
C3 C4 C6 C14 175.9(3)
C5 C4 C6 C7 162.5(3)
C22 C4 C6 C7 -76.1(3)
C3 C4 C6 C7 47.4(3)
C14 C6 C7 C10 89.2(3)
C4 C6 C7 C10 -141.5(3)
C14 C6 C7 C11 22.1(4)
C4 C6 C7 C11 151.4(3)
C14 C6 C7 C8 -125.7(3)
C4 C6 C7 C8 3.6(4)
C10 C7 C8 C9 110.5(4)
C11 C7 C8 C9 178.0(3)
C6 C7 C8 C9 -33.4(5)
C2 C3 C9 C8 155.7(3)
C21 C3 C9 C8 -82.0(4)
C4 C3 C9 C8 40.5(4)
C7 C8 C9 C3 9.3(5)
C8 C7 C10 C11 105.4(3)
C6 C7 C10 C11 -109.7(3)
C7 C10 C11 C15 -110.7(3)
C7 C10 C11 C12 109.6(3)
C10 C7 C11 C15 105.4(3)
C8 C7 C11 C15 -3.0(4)
C6 C7 C11 C15 -151.3(3)
C8 C7 C11 C10 -108.4(3)
C6 C7 C11 C10 103.3(3)
C10 C7 C11 C12 -110.5(3)
C8 C7 C11 C12 141.2(3)
C6 C7 C11 C12 -7.1(4)
C15 C11 C12 C13 168.6(3)
C10 C11 C12 C13 -49.6(4)
C7 C11 C12 C13 21.4(4)
C15 C11 C12 C18 -59.1(4)
C10 C11 C12 C18 82.7(4)
C7 C11 C12 C18 153.7(3)
C11 C12 C13 C14 -51.0(4)
C18 C12 C13 C14 178.3(3)
C12 C13 C14 C6 68.7(3)
C4 C6 C14 C13 179.4(3)
C7 C6 C14 C13 -52.4(4)
C10 C11 C15 C16 -85.7(3)
C12 C11 C15 C16 58.0(4)
C7 C11 C15 C16 -154.6(3)
C11 C15 C16 C17 -56.4(4)
C25 N1 C17 C16 77.2(5)
C25 N1 C17 C18 -155.1(4)
C15 C16 C17 N1 -178.3(3)
C15 C16 C17 C18 54.4(4)
N1 C17 C18 C24 62.2(4)
C16 C17 C18 C24 -170.1(3)
N1 C17 C18 C23 -55.7(4)
C16 C17 C18 C23 72.1(4)
N1 C17 C18 C12 -179.4(3)
C16 C17 C18 C12 -51.7(4)
C13 C12 C18 C24 -57.0(4)
C11 C12 C18 C24 172.1(3)
C13 C12 C18 C23 63.2(4)
C11 C12 C18 C23 -67.6(4)
C13 C12 C18 C17 -174.6(3)
C11 C12 C18 C17 54.5(3)
C1 C2 C19 C20 -176.7(3)
C3 C2 C19 C20 -1.5(6)

loop_
_cod_related_entry_id
_cod_related_entry_database
_cod_related_entry_code
1 ChemSpider 30655234
